data_4116756
loop_
_publ_author_name
'Aya Tanatani'
'Kentaro Yamaguchi'
'Isao Azumaya'
'Ryuuta Fukutomi'
'Koichi Shudo'
'Hiroyuki Kagechika'

_publ_section_title
;
 N-Methylated Diphenylguanidines: Conformations, Propeller-Type Molecular
 Chirality, and Construction of Water-Soluble Oligomers with Multilayered
 Aromatic Structures
;
_journal_name_full 'Journal of the American Chemical Society'
_journal_page_first 6433
_journal_page_last 6442
_journal_paper_doi 10.1021/ja9806534
_journal_volume 120
_journal_year 1998
_chemical_formula_sum 'C24 H30 I2 N6'
_chemical_formula_weight 656.35
_space_group_IT_number 14
_symmetry_cell_setting monoclinic
_symmetry_Int_Tables_number 14
_symmetry_space_group_name_Hall '-P 2yab'
_symmetry_space_group_name_H-M 'P 1 21/a 1'
_audit_creation_date 'Fri Jan  9 13:57:24 1998'
_audit_creation_method 'from TEXRAY.INF file'
_cell_angle_alpha 90
_cell_angle_beta 101.33(1)
_cell_angle_gamma 90
_cell_formula_units_Z 4
_cell_length_a 11.312(2)
_cell_length_b 15.420(2)
_cell_length_c 16.236(3)
_cell_measurement_reflns_used 20
_cell_measurement_temperature 296.2
_cell_measurement_theta_max 25.5
_cell_measurement_theta_min 24.5
_cell_volume 2776.9(8)
_computing_cell_refinement 'MSC/AFC Diffractometer Control'
_computing_data_collection 'MSC/AFC Diffractometer Control'
_computing_data_reduction teXsan
_computing_publication_material teXsan
_computing_structure_refinement teXsan
_computing_structure_solution SHELXS86
_diffrn_ambient_temperature 296.2
_diffrn_measurement_device 'Rigaku AFC5S'
_diffrn_measurement_method \w-2\q
_diffrn_orient_matrix_UB_11 0.00305
_diffrn_orient_matrix_UB_12 0.01925
_diffrn_orient_matrix_UB_13 -0.05836
_diffrn_orient_matrix_UB_21 0.01810
_diffrn_orient_matrix_UB_22 0.06053
_diffrn_orient_matrix_UB_23 0.02080
_diffrn_orient_matrix_UB_31 0.08827
_diffrn_orient_matrix_UB_32 -0.01306
_diffrn_orient_matrix_UB_33 0.01036
_diffrn_radiation_detector 'scintillation counter'
_diffrn_radiation_monochromator graphite
_diffrn_radiation_source 'Rigaku sealed tube'
_diffrn_radiation_type 'Cu K\a'
_diffrn_radiation_wavelength 1.5418
_diffrn_reflns_av_R_equivalents 0.181
_diffrn_reflns_av_sigmaI/netI 0.000
_diffrn_reflns_limit_h_max 12
_diffrn_reflns_limit_h_min 0
_diffrn_reflns_limit_k_max 17
_diffrn_reflns_limit_k_min 0
_diffrn_reflns_limit_l_max 17
_diffrn_reflns_limit_l_min -18
_diffrn_reflns_number 4566
_diffrn_reflns_reduction_process 'Lp corrections applied'
_diffrn_reflns_theta_max 0.00
_diffrn_reflns_theta_min 0.00
_diffrn_standards_decay_% -4.59
_diffrn_standards_interval_count 150
_diffrn_standards_number 3
_exptl_absorpt_coefficient_mu 17.947
_exptl_absorpt_correction_T_max 1.106
_exptl_absorpt_correction_T_min 0.838
_exptl_absorpt_correction_type '\DF (DIFABS; Walker & Stuart, 1983)'
_exptl_crystal_colour brown
_exptl_crystal_density_diffrn 1.570
_exptl_crystal_description prismatic
_exptl_crystal_F_000 1288.00
_exptl_crystal_size_max 0.600
_exptl_crystal_size_mid 0.500
_exptl_crystal_size_min 0.400
_refine_diff_density_max 1.21
_refine_diff_density_min -0.93
_refine_ls_extinction_method none
_refine_ls_goodness_of_fit_obs 2.670
_refine_ls_hydrogen_treatment refall
_refine_ls_matrix_type full
_refine_ls_number_constraints 0
_refine_ls_number_parameters 409
_refine_ls_number_reflns 2696
_refine_ls_number_restraints 0
_refine_ls_R_factor_obs 0.0572
_refine_ls_shift/esd_max 3.0640
_refine_ls_shift/esd_mean 0.0000
_refine_ls_structure_factor_coef F
_refine_ls_weighting_details 'w = 1/[\s^2^(Fo) + 0.00002|Fo|^2^]'
_refine_ls_weighting_scheme calc
_refine_ls_wR_factor_obs 0.0573
_reflns_number_observed 2696
_reflns_number_total 4325
_reflns_observed_criterion >3.0sigma(I)
_cod_data_source_file ja9806534_10.cif
_cod_data_source_block Compound_9b
_cod_depositor_comments
;
The following automatic conversions were performed:

'_refine_ls_weighting_scheme' value 'w = 1/[\s^2^(Fo) +
0.00002|Fo|^2^]' was changed to 'calc'. New tag
'_refine_ls_weighting_details' was created. The value of the new tag
was set to 'w = 1/[\s^2^(Fo) + 0.00002|Fo|^2^]'.

Automatic conversion script
Id: cif_fix_values 3143 2015-03-26 13:38:13Z robertas 
;
_cod_original_sg_symbol_H-M 'P 21/a '
_cod_original_formula_sum 'C24 H30 I2 N6 '
_cod_database_code 4116756

loop_
_symmetry_equiv_pos_as_xyz
x,y,z
1/2-x,1/2+y,-z
-x,-y,-z
1/2+x,1/2-y,z

loop_
_atom_site_aniso_label
_atom_site_aniso_U_11
_atom_site_aniso_U_22
_atom_site_aniso_U_33
_atom_site_aniso_U_12
_atom_site_aniso_U_13
_atom_site_aniso_U_23
I(1) 0.0566(7) 0.0366(6) 0.0401(6) 0.0081(6) 0.0058(5) -0.0092(5)
I(2) 0.0681(8) 0.0883(10) 0.0316(6) 0.0539(7) 0.0127(5) 0.0025(6)
N(1) 0.028(7) 0.037(7) 0.038(7) -0.008(6) 0.021(6) -0.016(6)
N(2) 0.032(7) 0.024(7) 0.026(6) -0.013(5) 0.016(6) -0.011(5)
N(3) 0.024(6) 0.022(6) 0.016(6) -0.004(5) 0.010(5) -0.008(5)
N(4) 0.034(7) 0.050(8) 0.020(6) -0.004(6) 0.005(6) -0.009(6)
N(5) 0.040(9) 0.052(9) 0.032(7) -0.011(7) 0.012(7) -0.023(7)
N(6) 0.06(1) 0.054(10) 0.052(10) -0.028(8) 0.007(8) -0.046(8)
C(1) 0.021(7) 0.021(8) 0.011(6) -0.005(6) 0.015(6) -0.003(6)
C(2) 0.015(7) 0.040(9) 0.013(7) 0.004(6) 0.002(6) 0.013(6)
C(3) 0.032(9) 0.029(9) 0.035(9) 0.010(7) 0.019(7) 0.016(7)
C(4) 0.020(8) 0.016(8) 0.037(9) -0.005(6) 0.018(7) 0.009(7)
C(5) 0.021(7) 0.024(8) 0.013(6) -0.008(6) 0.005(6) -0.004(6)
C(6) 0.028(8) 0.013(7) 0.016(7) 0.001(6) 0.021(6) 0.000(6)
C(7) 0.032(9) 0.028(9) 0.042(10) 0.008(7) 0.004(8) -0.012(7)
C(8) 0.027(8) 0.043(10) 0.029(9) 0.003(7) 0.012(7) -0.009(7)
C(9) 0.07(1) 0.06(1) 0.04(1) 0.01(1) 0.02(1) 0.010(9)
C(10) 0.06(1) 0.08(2) 0.04(1) 0.03(1) 0.03(1) -0.03(1)
C(11) 0.09(2) 0.07(2) 0.05(1) 0.03(1) 0.01(1) -0.02(1)
C(12) 0.06(1) 0.04(1) 0.04(1) 0.026(9) 0.000(10) -0.011(9)
C(13) 0.024(8) 0.038(9) 0.011(7) -0.007(7) 0.010(6) -0.005(6)
C(14) 0.022(8) 0.05(1) 0.028(8) -0.001(7) 0.018(7) -0.011(7)
C(15) 0.05(1) 0.035(10) 0.032(9) 0.012(8) 0.032(9) 0.001(7)
C(16) 0.10(2) 0.03(1) 0.12(2) 0.03(1) 0.00(2) 0.01(1)
C(17) 0.10(1) 0.026(9) 0.036(10) -0.012(10) 0.05(1) 0.000(8)
C(18) 0.10(2) 0.06(1) 0.04(1) 0.00(1) 0.05(1) 0.008(10)
C(19) 0.07(1) 0.07(1) 0.04(1) 0.00(1) 0.04(1) -0.022(10)
C(20) 0.06(1) 0.04(1) 0.08(1) 0.002(10) 0.04(1) -0.01(1)
C(21) 0.08(2) 0.07(1) 0.09(2) -0.05(1) 0.04(1) -0.03(1)
C(22) 0.06(1) 0.06(1) 0.021(9) -0.03(1) 0.018(9) 0.000(8)
C(23) 0.05(1) 0.03(1) 0.05(1) 0.007(9) -0.007(9) -0.004(9)
C(24) 0.03(1) 0.12(2) 0.03(1) 0.00(1) -0.008(8) -0.03(1)

loop_
_atom_site_label
_atom_site_fract_x
_atom_site_fract_y
_atom_site_fract_z
_atom_site_U_iso_or_equiv
_atom_site_thermal_displace_type
_atom_site_calc_flag
_atom_site_occupancy
I(1) 0.23156(9) 0.21340(6) 0.94260(6) 0.0449(3) Uani d 1.00
I(2) 0.3404(1) 0.73059(8) 1.54510(6) 0.0623(4) Uani d 1.00
N(1) 0.0108(10) 0.3864(7) 1.1734(7) 0.032(4) Uani d 1.00
N(2) 0.1819(10) 0.4213(7) 1.1214(6) 0.026(3) Uani d 1.00
N(3) 0.4314(9) 0.6037(6) 1.3285(6) 0.020(3) Uani d 1.00
N(4) 0.630(1) 0.5599(8) 1.3548(7) 0.034(4) Uani d 1.00
N(5) 0.570(1) 0.6695(9) 1.4345(7) 0.040(4) Uani d 1.00
N(6) 0.034(1) 0.3347(9) 1.0430(9) 0.055(5) Uani d 1.00
C(1) 0.382(1) 0.5218(8) 1.3038(7) 0.016(4) Uani d 1.00
C(2) 0.404(1) 0.4518(9) 1.3572(8) 0.023(4) Uani d 1.00
C(3) 0.355(1) 0.3700(9) 1.3334(9) 0.030(4) Uani d 1.00
C(4) 0.281(1) 0.3617(8) 1.2562(9) 0.023(4) Uani d 1.00
C(5) 0.257(1) 0.4316(8) 1.2021(7) 0.019(4) Uani d 1.00
C(6) 0.308(1) 0.5121(8) 1.2242(7) 0.017(4) Uani d 1.00
C(7) 0.075(1) 0.3811(9) 1.1111(9) 0.035(5) Uani d 1.00
C(8) 0.020(1) 0.4614(9) 1.2253(8) 0.032(4) Uani d 1.00
C(9) 0.045(2) 0.451(1) 1.312(1) 0.055(6) Uani d 1.00
C(10) 0.050(2) 0.525(1) 1.364(1) 0.061(6) Uani d 1.00
C(11) 0.035(2) 0.608(1) 1.331(1) 0.073(8) Uani d 1.00
C(12) 0.002(2) 0.542(1) 1.187(1) 0.050(6) Uani d 1.00
C(13) 0.544(1) 0.6120(9) 1.3726(8) 0.024(4) Uani d 1.00
C(14) 0.625(1) 0.5278(10) 1.2680(8) 0.032(4) Uani d 1.00
C(15) 0.629(1) 0.4396(10) 1.2548(9) 0.037(5) Uani d 1.00
C(16) 0.007(2) 0.613(1) 1.244(2) 0.088(9) Uani d 1.00
C(17) 0.609(2) 0.5876(10) 1.2041(9) 0.049(6) Uani d 1.00
C(18) 0.599(2) 0.557(1) 1.122(1) 0.063(7) Uani d 1.00
C(19) 0.605(2) 0.468(1) 1.109(1) 0.058(6) Uani d 1.00
C(20) 0.624(2) 0.411(1) 1.175(1) 0.053(6) Uani d 1.00
C(21) -0.073(2) 0.317(1) 1.188(1) 0.075(8) Uani d 1.00
C(22) 0.232(2) 0.446(1) 1.0468(10) 0.047(6) Uani d 1.00
C(23) 0.347(2) 0.678(1) 1.313(1) 0.045(6) Uani d 1.00
C(24) 0.743(1) 0.542(2) 1.416(1) 0.061(7) Uani d 1.00
H(3) 0.60(1) 0.436(8) 1.059(9) 0.05(2) Uiso calc 1.00
H(4) 0.457(9) 0.456(7) 1.408(7) 0.02(2) Uiso calc 1.00
H(5) 0.24(1) 0.306(8) 1.243(7) 0.04(2) Uiso calc 1.00
H(6) 0.05(2) 0.40(1) 1.34(1) 0.09(2) Uiso calc 1.00
H(7) 0.05(1) 0.52(1) 1.43(1) 0.09(2) Uiso calc 1.00
H(8) 0.03(2) 0.67(1) 1.37(1) 0.13(1) Uiso calc 1.00
H(9) -0.01(1) 0.551(9) 1.127(9) 0.07(2) Uiso calc 1.00
H(10) 0.64(1) 0.402(8) 1.298(8) 0.03(2) Uiso calc 1.00
H(11) 0.00(2) 0.66(1) 1.22(1) 0.13(1) Uiso calc 1.00
H(12) 0.61(1) 0.648(9) 1.212(8) 0.05(2) Uiso calc 1.00
H(13) 0.58(1) 0.60(1) 1.08(1) 0.09(2) Uiso calc 1.00
H(14) 0.64(1) 0.353(9) 1.165(8) 0.05(2) Uiso calc 1.00
H(15) -0.11(2) 0.33(1) 1.24(1) 0.11(1) Uiso calc 1.00
H(16) -0.13(2) 0.32(1) 1.14(1) 0.10(1) Uiso calc 1.00
H(17) -0.04(2) 0.26(1) 1.19(1) 0.12(1) Uiso calc 1.00
H(18) 0.31(2) 0.46(1) 1.05(1) 0.11(2) Uiso calc 1.00
H(19) 0.23(2) 0.39(1) 1.02(1) 0.10(2) Uiso calc 1.00
H(20) 0.17(1) 0.49(1) 1.03(1) 0.09(2) Uiso calc 1.00
H(21) 0.33(2) 0.69(1) 1.36(1) 0.10(2) Uiso calc 1.00
H(22) 0.38(1) 0.72(1) 1.300(10) 0.07(2) Uiso calc 1.00
H(23) 0.26(1) 0.66(1) 1.28(1) 0.10(2) Uiso calc 1.00
H(24) 0.72(1) 0.53(1) 1.46(1) 0.10(2) Uiso calc 1.00
H(25) 0.81(2) 0.50(1) 1.38(1) 0.15(1) Uiso calc 1.00
H(26) 0.79(2) 0.60(1) 1.43(1) 0.11(1) Uiso calc 1.00
H(27) 0.64(1) 0.681(10) 1.473(10) 0.08(2) Uiso calc 1.00
H(28) 0.50(1) 0.711(9) 1.451(9) 0.07(2) Uiso calc 1.00
H(29) -0.04(1) 0.305(10) 1.028(10) 0.07(2) Uiso calc 1.00
H(30) 0.09(1) 0.319(9) 0.997(9) 0.06(2) Uiso calc 1.00
H(31) 0.371(10) 0.314(7) 1.378(7) 0.03(2) Uiso calc 1.00
H(32) 0.28(1) 0.561(8) 1.193(8) 0.04(2) Uiso calc 1.00

loop_
_atom_type_symbol
_atom_type_oxidation_number
_atom_type_number_in_cell
_atom_type_scat_dispersion_real
_atom_type_scat_dispersion_imag
_atom_type_scat_source
C 0 96 0.018 0.009
;International Tables for Crystallography
(1992, Vol. C, Tables 4.2.6.8 and 6.1.1.1)
;
H 0 120 0.000 0.000
;International Tables for Crystallography
(1992, Vol. C, Table 6.1.1.2)
;
N 0 24 0.031 0.018
;International Tables for Crystallography
(1992, Vol. C, Tables 4.2.6.8 and 6.1.1.1)
;
I 0 8 -0.326 6.836
;International Tables for Crystallography
(1992, Vol. C, Tables 4.2.6.8 and 6.1.1.1)
;

loop_
_geom_angle_atom_site_label_1
_geom_angle_atom_site_label_2
_geom_angle_atom_site_label_3
_geom_angle
_geom_angle_site_symmetry_1
_geom_angle_site_symmetry_2
_geom_angle_site_symmetry_3
_geom_angle_publ_flag
C(7) N(1) C(8) 119(1) 1_555 1_555 1_555 yes
C(7) N(1) C(21) 121(1) 1_555 1_555 1_555 yes
C(8) N(1) C(21) 118(1) 1_555 1_555 1_555 yes
C(5) N(2) C(7) 121(1) 1_555 1_555 1_555 yes
C(5) N(2) C(22) 117(1) 1_555 1_555 1_555 yes
C(7) N(2) C(22) 119(1) 1_555 1_555 1_555 yes
C(1) N(3) C(13) 121(1) 1_555 1_555 1_555 yes
C(1) N(3) C(23) 116(1) 1_555 1_555 1_555 yes
C(13) N(3) C(23) 122(1) 1_555 1_555 1_555 yes
C(13) N(4) C(14) 120(1) 1_555 1_555 1_555 yes
C(13) N(4) C(24) 122(1) 1_555 1_555 1_555 yes
C(14) N(4) C(24) 115(1) 1_555 1_555 1_555 yes
C(13) N(5) H(27) 138(10) 1_555 1_555 1_555 no
C(13) N(5) H(28) 122(7) 1_555 1_555 1_555 no
H(27) N(5) H(28) 98(11) 1_555 1_555 1_555 no
C(7) N(6) H(29) 133(10) 1_555 1_555 1_555 no
C(7) N(6) H(30) 125(7) 1_555 1_555 1_555 no
H(29) N(6) H(30) 100(11) 1_555 1_555 1_555 no
N(3) C(1) C(2) 120(1) 1_555 1_555 1_555 yes
N(3) C(1) C(6) 119(1) 1_555 1_555 1_555 yes
C(2) C(1) C(6) 120(1) 1_555 1_555 1_555 yes
C(1) C(2) C(3) 120(1) 1_555 1_555 1_555 yes
C(1) C(2) H(4) 122(7) 1_555 1_555 1_555 no
C(3) C(2) H(4) 116(7) 1_555 1_555 1_555 no
C(2) C(3) C(4) 118(1) 1_555 1_555 1_555 yes
C(2) C(3) H(31) 121(5) 1_555 1_555 1_555 no
C(4) C(3) H(31) 120(5) 1_555 1_555 1_555 no
C(3) C(4) C(5) 121(1) 1_555 1_555 1_555 yes
C(3) C(4) H(5) 114(7) 1_555 1_555 1_555 no
C(5) C(4) H(5) 123(7) 1_555 1_555 1_555 no
N(2) C(5) C(4) 120(1) 1_555 1_555 1_555 yes
N(2) C(5) C(6) 118(1) 1_555 1_555 1_555 yes
C(4) C(5) C(6) 120(1) 1_555 1_555 1_555 yes
C(1) C(6) C(5) 118(1) 1_555 1_555 1_555 yes
C(1) C(6) H(32) 120(7) 1_555 1_555 1_555 no
C(5) C(6) H(32) 117(7) 1_555 1_555 1_555 no
N(1) C(7) N(2) 118(1) 1_555 1_555 1_555 yes
N(1) C(7) N(6) 120(1) 1_555 1_555 1_555 yes
N(2) C(7) N(6) 120(1) 1_555 1_555 1_555 yes
N(1) C(8) C(9) 118(1) 1_555 1_555 1_555 yes
N(1) C(8) C(12) 118(1) 1_555 1_555 1_555 yes
C(9) C(8) C(12) 122(1) 1_555 1_555 1_555 yes
C(8) C(9) C(10) 118(1) 1_555 1_555 1_555 yes
C(8) C(9) H(6) 131(11) 1_555 1_555 1_555 no
C(10) C(9) H(6) 106(11) 1_555 1_555 1_555 no
C(9) C(10) C(11) 121(1) 1_555 1_555 1_555 yes
C(9) C(10) H(7) 126(7) 1_555 1_555 1_555 no
C(11) C(10) H(7) 109(7) 1_555 1_555 1_555 no
C(10) C(11) C(16) 116(1) 1_555 1_555 1_555 yes
C(10) C(11) H(8) 124(9) 1_555 1_555 1_555 no
C(16) C(11) H(8) 116(9) 1_555 1_555 1_555 no
C(8) C(12) C(16) 115(1) 1_555 1_555 1_555 yes
C(8) C(12) H(9) 122(8) 1_555 1_555 1_555 no
C(16) C(12) H(9) 121(8) 1_555 1_555 1_555 no
N(3) C(13) N(4) 118(1) 1_555 1_555 1_555 yes
N(3) C(13) N(5) 120(1) 1_555 1_555 1_555 yes
N(4) C(13) N(5) 120(1) 1_555 1_555 1_555 yes
N(4) C(14) C(15) 118(1) 1_555 1_555 1_555 yes
N(4) C(14) C(17) 117(1) 1_555 1_555 1_555 yes
C(15) C(14) C(17) 123(1) 1_555 1_555 1_555 yes
C(14) C(15) C(20) 118(1) 1_555 1_555 1_555 yes
C(14) C(15) H(10) 121(8) 1_555 1_555 1_555 no
C(20) C(15) H(10) 119(8) 1_555 1_555 1_555 no
C(11) C(16) C(12) 125(1) 1_555 1_555 1_555 yes
C(11) C(16) H(11) 135(17) 1_555 1_555 1_555 no
C(12) C(16) H(11) 94(16) 1_555 1_555 1_555 no
C(14) C(17) C(18) 117(1) 1_555 1_555 1_555 yes
C(14) C(17) H(12) 126(8) 1_555 1_555 1_555 no
C(18) C(17) H(12) 115(8) 1_555 1_555 1_555 no
C(17) C(18) C(19) 119(1) 1_555 1_555 1_555 yes
C(17) C(18) H(13) 109(10) 1_555 1_555 1_555 no
C(19) C(18) H(13) 131(10) 1_555 1_555 1_555 no
C(18) C(19) C(20) 121(1) 1_555 1_555 1_555 yes
C(18) C(19) H(3) 131(8) 1_555 1_555 1_555 no
C(20) C(19) H(3) 107(8) 1_555 1_555 1_555 no
C(15) C(20) C(19) 119(1) 1_555 1_555 1_555 yes
C(15) C(20) H(14) 120(9) 1_555 1_555 1_555 no
C(19) C(20) H(14) 120(9) 1_555 1_555 1_555 no
N(1) C(21) H(15) 113(10) 1_555 1_555 1_555 no
N(1) C(21) H(16) 98(12) 1_555 1_555 1_555 no
N(1) C(21) H(17) 120(12) 1_555 1_555 1_555 no
H(15) C(21) H(16) 112(16) 1_555 1_555 1_555 no
H(15) C(21) H(17) 116(16) 1_555 1_555 1_555 no
H(16) C(21) H(17) 90(15) 1_555 1_555 1_555 no
N(2) C(22) H(18) 120(12) 1_555 1_555 1_555 no
N(2) C(22) H(19) 88(12) 1_555 1_555 1_555 no
N(2) C(22) H(20) 86(11) 1_555 1_555 1_555 no
H(18) C(22) H(19) 99(16) 1_555 1_555 1_555 no
H(18) C(22) H(20) 130(15) 1_555 1_555 1_555 no
H(19) C(22) H(20) 124(16) 1_555 1_555 1_555 no
N(3) C(23) H(21) 107(11) 1_555 1_555 1_555 no
N(3) C(23) H(22) 99(15) 1_555 1_555 1_555 no
N(3) C(23) H(23) 119(8) 1_555 1_555 1_555 no
H(21) C(23) H(22) 99(18) 1_555 1_555 1_555 no
H(21) C(23) H(23) 92(13) 1_555 1_555 1_555 no
H(22) C(23) H(23) 134(17) 1_555 1_555 1_555 no
N(4) C(24) H(24) 99(11) 1_555 1_555 1_555 no
N(4) C(24) H(25) 104(8) 1_555 1_555 1_555 no
N(4) C(24) H(26) 110(11) 1_555 1_555 1_555 no
H(24) C(24) H(25) 141(15) 1_555 1_555 1_555 no
H(24) C(24) H(26) 111(15) 1_555 1_555 1_555 no
H(25) C(24) H(26) 87(12) 1_555 1_555 1_555 no

loop_
_geom_bond_atom_site_label_1
_geom_bond_atom_site_label_2
_geom_bond_distance
_geom_bond_site_symmetry_1
_geom_bond_site_symmetry_2
_geom_bond_publ_flag
N(1) C(7) 1.36(2) 1_555 1_555 yes
N(1) C(8) 1.42(2) 1_555 1_555 yes
N(1) C(21) 1.48(2) 1_555 1_555 yes
N(2) C(5) 1.42(1) 1_555 1_555 yes
N(2) C(7) 1.34(2) 1_555 1_555 yes
N(2) C(22) 1.49(2) 1_555 1_555 yes
N(3) C(1) 1.41(1) 1_555 1_555 yes
N(3) C(13) 1.34(1) 1_555 1_555 yes
N(3) C(23) 1.49(2) 1_555 1_555 yes
N(4) C(13) 1.33(2) 1_555 1_555 yes
N(4) C(14) 1.48(2) 1_555 1_555 yes
N(4) C(24) 1.49(2) 1_555 1_555 yes
N(5) C(13) 1.33(2) 1_555 1_555 yes
N(6) C(7) 1.33(2) 1_555 1_555 yes
C(1) C(2) 1.38(2) 1_555 1_555 yes
C(1) C(6) 1.40(2) 1_555 1_555 yes
C(2) C(3) 1.40(2) 1_555 1_555 yes
C(3) C(4) 1.37(2) 1_555 1_555 yes
C(4) C(5) 1.38(2) 1_555 1_555 yes
C(5) C(6) 1.39(2) 1_555 1_555 yes
C(8) C(9) 1.39(2) 1_555 1_555 yes
C(8) C(12) 1.38(2) 1_555 1_555 yes
C(9) C(10) 1.42(2) 1_555 1_555 yes
C(10) C(11) 1.39(2) 1_555 1_555 yes
C(11) C(16) 1.37(3) 1_555 1_555 yes
C(12) C(16) 1.45(3) 1_555 1_555 yes
C(14) C(15) 1.38(2) 1_555 1_555 yes
C(14) C(17) 1.37(2) 1_555 1_555 yes
C(15) C(20) 1.36(2) 1_555 1_555 yes
C(17) C(18) 1.39(2) 1_555 1_555 yes
C(18) C(19) 1.38(2) 1_555 1_555 yes
C(19) C(20) 1.38(2) 1_555 1_555 yes

loop_
_geom_contact_atom_site_label_1
_geom_contact_atom_site_label_2
_geom_contact_distance
_geom_contact_site_symmetry_1
_geom_contact_site_symmetry_2
I(1) N(6) 3.54(1) 1_555 1_555
I(1) N(6) 3.57(1) 1_555 4_555
I(2) N(5) 3.56(1) 1_555 1_555
I(2) N(5) 3.58(1) 1_555 4_465
C(4) C(21) 3.50(2) 1_555 4_555
